data_1570964
loop_
_publ_author_name
'Chen, Liang'
'Cao, Yili'
'Ma, Rui'
'Cao, Hongmei'
'Chen, Xin'
'Lin, Kun'
'Li, Qiang'
'Deng, Jinxia'
'Liu, Chunyu'
'Wang, Yilin'
'Huang, Ling'
'Xing, Xianran'

_publ_section_title
;
 Regulating luminescence thermal enhancement in negative thermal expansion
 metal-organic frameworks.
;
_journal_issue 10
_journal_name_full 'Chemical science'
_journal_page_first 3721
_journal_page_last 3729
_journal_paper_doi 10.1039/d3sc06710f
_journal_volume 15
_journal_year 2024
_chemical_formula_moiety 'C96 Eu12 O76'
_chemical_formula_sum 'C96 Eu12 O76'
_chemical_formula_weight 4192.48
_space_group_crystal_system cubic
_space_group_IT_number 225
_space_group_name_Hall '-F 4 2 3'
_space_group_name_H-M_alt 'F m -3 m'
_atom_sites_solution_primary direct
_audit_creation_date 2023-12-05
_audit_creation_method
;
Olex2 1.5
(compiled 2023.08.24 svn.re1ec1418 for OlexSys, GUI svn.r6817)
;
_audit_update_record
;
2023-12-05 deposited with the CCDC.	2024-01-30 downloaded from the CCDC.
;
_cell_angle_alpha 90
_cell_angle_beta 90
_cell_angle_gamma 90
_cell_formula_units_Z 2
_cell_length_a 21.556(2)
_cell_length_b 21.556(2)
_cell_length_c 21.556(2)
_cell_measurement_reflns_used 728
_cell_measurement_temperature 300
_cell_measurement_theta_max 30.6050
_cell_measurement_theta_min 2.6650
_cell_volume 10016.2(16)
_computing_cell_refinement 'CrysAlisPro 1.171.41.93a (Rigaku OD, 2020)'
_computing_data_collection 'CrysAlisPro 1.171.41.93a (Rigaku OD, 2020)'
_computing_data_reduction 'CrysAlisPro 1.171.41.93a (Rigaku OD, 2020)'
_computing_molecular_graphics 'Olex2 1.5 (Dolomanov et al., 2009)'
_computing_publication_material 'Olex2 1.5 (Dolomanov et al., 2009)'
_computing_structure_refinement 'SHELXL 2019/3 (Sheldrick, 2015)'
_computing_structure_solution 'SHELXS  (Sheldrick, 2008)'
_diffrn_ambient_temperature 300
_diffrn_detector 'Hybrid Pixel Array Detector'
_diffrn_detector_area_resol_mean 10.0000
_diffrn_detector_type HyPix
_diffrn_measured_fraction_theta_full 0.984
_diffrn_measured_fraction_theta_max 0.812
_diffrn_measurement_details
;
List of Runs (angles in degrees, time in seconds):

  # Type    Start    End  Width  t~exp~   \w     \q     \k     \f   Frames
#--------------------------------------------------------------------------
  1  \w    -22.00  27.00   0.50   10.00    --    3.39 -85.00  78.00   98
;
_diffrn_measurement_device 'four-circle diffractometer'
_diffrn_measurement_device_type 'XtaLAB Synergy R, DW system, HyPix'
_diffrn_measurement_method '\w scans'
_diffrn_orient_matrix_type 'CrysAlisPro convention (1999,Acta A55,543-557)'
_diffrn_orient_matrix_UB_11 0.0058022000
_diffrn_orient_matrix_UB_12 -0.0276127000
_diffrn_orient_matrix_UB_13 0.0167218000
_diffrn_orient_matrix_UB_21 -0.0317978500
_diffrn_orient_matrix_UB_22 -0.0083241500
_diffrn_orient_matrix_UB_23 -0.0025495000
_diffrn_orient_matrix_UB_31 0.0064793500
_diffrn_orient_matrix_UB_32 -0.0156140500
_diffrn_orient_matrix_UB_33 -0.0282888000
_diffrn_radiation_monochromator mirror
_diffrn_radiation_probe x-ray
_diffrn_radiation_type 'Mo K\a'
_diffrn_radiation_wavelength 0.71073
_diffrn_reflns_av_R_equivalents 0.1377
_diffrn_reflns_av_unetI/netI 0.0933
_diffrn_reflns_Laue_measured_fraction_full 0.984
_diffrn_reflns_Laue_measured_fraction_max 0.812
_diffrn_reflns_limit_h_max 20
_diffrn_reflns_limit_h_min -28
_diffrn_reflns_limit_k_max 18
_diffrn_reflns_limit_k_min -30
_diffrn_reflns_limit_l_max 22
_diffrn_reflns_limit_l_min -17
_diffrn_reflns_number 3872
_diffrn_reflns_point_group_measured_fraction_full 0.984
_diffrn_reflns_point_group_measured_fraction_max 0.812
_diffrn_reflns_theta_full 25.242
_diffrn_reflns_theta_max 30.787
_diffrn_reflns_theta_min 2.673
_diffrn_source 'Rotating-anode X-ray tube'
_diffrn_source_type 'Rigaku (Mo) X-ray Source'
_exptl_absorpt_coefficient_mu 3.761
_exptl_absorpt_correction_T_max 1.00000
_exptl_absorpt_correction_T_min 0.50918
_exptl_absorpt_correction_type multi-scan
_exptl_absorpt_process_details
;
CrysAlisPro 1.171.41.93a (Rigaku Oxford Diffraction, 2020)
Empirical absorption correction using spherical harmonics,
implemented in SCALE3 ABSPACK scaling algorithm.
;
_exptl_crystal_colour 'clear light colourless'
_exptl_crystal_colour_lustre clear
_exptl_crystal_colour_modifier light
_exptl_crystal_colour_primary colourless
_exptl_crystal_density_diffrn 1.390
_exptl_crystal_description octahedral
_exptl_crystal_F_000 3880
_exptl_crystal_size_max 0.01
_exptl_crystal_size_mid 0.01
_exptl_crystal_size_min 0.01
_refine_diff_density_max 1.054
_refine_diff_density_min -0.978
_refine_diff_density_rms 0.181
_refine_ls_extinction_method none
_refine_ls_goodness_of_fit_ref 1.013
_refine_ls_hydrogen_treatment undef
_refine_ls_matrix_type full
_refine_ls_number_parameters 33
_refine_ls_number_reflns 687
_refine_ls_number_restraints 27
_refine_ls_restrained_S_all 1.017
_refine_ls_R_factor_all 0.0939
_refine_ls_R_factor_gt 0.0670
_refine_ls_shift/su_max 0.000
_refine_ls_shift/su_mean 0.000
_refine_ls_structure_factor_coef Fsqd
_refine_ls_weighting_details 'w=1/[\s^2^(Fo^2^)+(0.0993P)^2^] where P=(Fo^2^+2Fc^2^)/3'
_refine_ls_weighting_scheme calc
_refine_ls_wR_factor_gt 0.1634
_refine_ls_wR_factor_ref 0.1753
_reflns_Friedel_coverage 0.000
_reflns_number_gt 454
_reflns_number_total 687
_reflns_threshold_expression 'I > 2\s(I)'
_cod_data_source_file d3sc06710f2.cif
_cod_data_source_block Eu-OH-BDC_300K
_cod_depositor_comments 'Adding full bibliography for 1570952--1570966.cif.'
_cod_original_cell_volume 10017(3)
_cod_database_code 1570964
_shelx_shelxl_version_number 2019/3
_shelx_space_group_comment
;
The symmetry employed for this shelxl refinement is uniquely defined
by the following loop, which should always be used as a source of
symmetry information in preference to the above space-group names.
They are only intended as comments.
;
_shelx_estimated_absorpt_t_max 0.963
_shelx_estimated_absorpt_t_min 0.963
_olex2_refinement_description
;
1. Uiso/Uaniso restraints and constraints
Uanis(O3) \\sim Ueq, Uanis(C3) \\sim Ueq, Uanis(C2) \\sim Ueq: with sigma of
0.01 and sigma for terminal atoms of 0.02
2. Rigid body (RIGU) restrains
 O3, C3, C2
 with sigma for 1-2 distances of 0.001 and sigma for 1-3 distances of 0.002
3. Others
 Fixed Sof: O3(0.125)
;
_smtbx_masks_void_probe_radius 1.2
_smtbx_masks_void_truncation_radius 1.2
_olex2_submission_special_instructions 'No special instructions were received'
_oxdiff_exptl_absorpt_empirical_details
;
Empirical correction (ABSPACK) includes:
- Absorption correction using spherical harmonics
- Frame scaling
;
_oxdiff_exptl_absorpt_empirical_full_max 1.322
_oxdiff_exptl_absorpt_empirical_full_min 0.646

loop_
_space_group_symop_operation_xyz
'x, y, z'
'-y, x, z'
'-x, -y, z'
'y, -x, z'
'x, -z, y'
'x, -y, -z'
'x, z, -y'
'z, y, -x'
'-x, y, -z'
'-z, y, x'
'z, x, y'
'y, z, x'
'-y, -z, x'
'z, -x, -y'
'-y, z, -x'
'-z, -x, y'
'-z, x, -y'
'y, -z, -x'
'y, x, -z'
'-y, -x, -z'
'-x, z, y'
'-x, -z, -y'
'z, -y, x'
'-z, -y, -x'
'x, y+1/2, z+1/2'
'-y, x+1/2, z+1/2'
'-x, -y+1/2, z+1/2'
'y, -x+1/2, z+1/2'
'x, -z+1/2, y+1/2'
'x, -y+1/2, -z+1/2'
'x, z+1/2, -y+1/2'
'z, y+1/2, -x+1/2'
'-x, y+1/2, -z+1/2'
'-z, y+1/2, x+1/2'
'z, x+1/2, y+1/2'
'y, z+1/2, x+1/2'
'-y, -z+1/2, x+1/2'
'z, -x+1/2, -y+1/2'
'-y, z+1/2, -x+1/2'
'-z, -x+1/2, y+1/2'
'-z, x+1/2, -y+1/2'
'y, -z+1/2, -x+1/2'
'y, x+1/2, -z+1/2'
'-y, -x+1/2, -z+1/2'
'-x, z+1/2, y+1/2'
'-x, -z+1/2, -y+1/2'
'z, -y+1/2, x+1/2'
'-z, -y+1/2, -x+1/2'
'x+1/2, y, z+1/2'
'-y+1/2, x, z+1/2'
'-x+1/2, -y, z+1/2'
'y+1/2, -x, z+1/2'
'x+1/2, -z, y+1/2'
'x+1/2, -y, -z+1/2'
'x+1/2, z, -y+1/2'
'z+1/2, y, -x+1/2'
'-x+1/2, y, -z+1/2'
'-z+1/2, y, x+1/2'
'z+1/2, x, y+1/2'
'y+1/2, z, x+1/2'
'-y+1/2, -z, x+1/2'
'z+1/2, -x, -y+1/2'
'-y+1/2, z, -x+1/2'
'-z+1/2, -x, y+1/2'
'-z+1/2, x, -y+1/2'
'y+1/2, -z, -x+1/2'
'y+1/2, x, -z+1/2'
'-y+1/2, -x, -z+1/2'
'-x+1/2, z, y+1/2'
'-x+1/2, -z, -y+1/2'
'z+1/2, -y, x+1/2'
'-z+1/2, -y, -x+1/2'
'x+1/2, y+1/2, z'
'-y+1/2, x+1/2, z'
'-x+1/2, -y+1/2, z'
'y+1/2, -x+1/2, z'
'x+1/2, -z+1/2, y'
'x+1/2, -y+1/2, -z'
'x+1/2, z+1/2, -y'
'z+1/2, y+1/2, -x'
'-x+1/2, y+1/2, -z'
'-z+1/2, y+1/2, x'
'z+1/2, x+1/2, y'
'y+1/2, z+1/2, x'
'-y+1/2, -z+1/2, x'
'z+1/2, -x+1/2, -y'
'-y+1/2, z+1/2, -x'
'-z+1/2, -x+1/2, y'
'-z+1/2, x+1/2, -y'
'y+1/2, -z+1/2, -x'
'y+1/2, x+1/2, -z'
'-y+1/2, -x+1/2, -z'
'-x+1/2, z+1/2, y'
'-x+1/2, -z+1/2, -y'
'z+1/2, -y+1/2, x'
'-z+1/2, -y+1/2, -x'
'-x, -y, -z'
'y, -x, -z'
'x, y, -z'
'-y, x, -z'
'-x, z, -y'
'-x, y, z'
'-x, -z, y'
'-z, -y, x'
'x, -y, z'
'z, -y, -x'
'-z, -x, -y'
'-y, -z, -x'
'y, z, -x'
'-z, x, y'
'y, -z, x'
'z, x, -y'
'z, -x, y'
'-y, z, x'
'-y, -x, z'
'y, x, z'
'x, -z, -y'
'x, z, y'
'-z, y, -x'
'z, y, x'
'-x, -y+1/2, -z+1/2'
'y, -x+1/2, -z+1/2'
'x, y+1/2, -z+1/2'
'-y, x+1/2, -z+1/2'
'-x, z+1/2, -y+1/2'
'-x, y+1/2, z+1/2'
'-x, -z+1/2, y+1/2'
'-z, -y+1/2, x+1/2'
'x, -y+1/2, z+1/2'
'z, -y+1/2, -x+1/2'
'-z, -x+1/2, -y+1/2'
'-y, -z+1/2, -x+1/2'
'y, z+1/2, -x+1/2'
'-z, x+1/2, y+1/2'
'y, -z+1/2, x+1/2'
'z, x+1/2, -y+1/2'
'z, -x+1/2, y+1/2'
'-y, z+1/2, x+1/2'
'-y, -x+1/2, z+1/2'
'y, x+1/2, z+1/2'
'x, -z+1/2, -y+1/2'
'x, z+1/2, y+1/2'
'-z, y+1/2, -x+1/2'
'z, y+1/2, x+1/2'
'-x+1/2, -y, -z+1/2'
'y+1/2, -x, -z+1/2'
'x+1/2, y, -z+1/2'
'-y+1/2, x, -z+1/2'
'-x+1/2, z, -y+1/2'
'-x+1/2, y, z+1/2'
'-x+1/2, -z, y+1/2'
'-z+1/2, -y, x+1/2'
'x+1/2, -y, z+1/2'
'z+1/2, -y, -x+1/2'
'-z+1/2, -x, -y+1/2'
'-y+1/2, -z, -x+1/2'
'y+1/2, z, -x+1/2'
'-z+1/2, x, y+1/2'
'y+1/2, -z, x+1/2'
'z+1/2, x, -y+1/2'
'z+1/2, -x, y+1/2'
'-y+1/2, z, x+1/2'
'-y+1/2, -x, z+1/2'
'y+1/2, x, z+1/2'
'x+1/2, -z, -y+1/2'
'x+1/2, z, y+1/2'
'-z+1/2, y, -x+1/2'
'z+1/2, y, x+1/2'
'-x+1/2, -y+1/2, -z'
'y+1/2, -x+1/2, -z'
'x+1/2, y+1/2, -z'
'-y+1/2, x+1/2, -z'
'-x+1/2, z+1/2, -y'
'-x+1/2, y+1/2, z'
'-x+1/2, -z+1/2, y'
'-z+1/2, -y+1/2, x'
'x+1/2, -y+1/2, z'
'z+1/2, -y+1/2, -x'
'-z+1/2, -x+1/2, -y'
'-y+1/2, -z+1/2, -x'
'y+1/2, z+1/2, -x'
'-z+1/2, x+1/2, y'
'y+1/2, -z+1/2, x'
'z+1/2, x+1/2, -y'
'z+1/2, -x+1/2, y'
'-y+1/2, z+1/2, x'
'-y+1/2, -x+1/2, z'
'y+1/2, x+1/2, z'
'x+1/2, -z+1/2, -y'
'x+1/2, z+1/2, y'
'-z+1/2, y+1/2, -x'
'z+1/2, y+1/2, x'

loop_
_atom_site_label
_atom_site_type_symbol
_atom_site_fract_x
_atom_site_fract_y
_atom_site_fract_z
_atom_site_U_iso_or_equiv
_atom_site_adp_type
_atom_site_occupancy
_atom_site_site_symmetry_order
_atom_site_calc_flag
_atom_site_refinement_flags_posn
_atom_site_refinement_flags_adp
_atom_site_refinement_flags_occupancy
_atom_site_disorder_assembly
_atom_site_disorder_group
Eu1 Eu 0.12900(5) 0.000000 0.000000 0.0370(5) Uani 1 8 d S T P . .
O1 O 0.0598(4) 0.0598(4) -0.0598(4) 0.033(3) Uani 1 6 d S T P . .
O2 O 0.1752(5) 0.000000 -0.1003(4) 0.076(3) Uani 1 2 d S T P . .
C1 C 0.1559(8) 0.000000 -0.1559(8) 0.077(7) Uani 1 4 d S T P . .
C2 C 0.2038(11) 0.000000 -0.2038(11) 0.107(7) Uani 1 4 d S TU P . .
C3 C 0.2654(9) 0.000000 -0.1867(8) 0.102(5) Uani 1 2 d S TU P . .
O3 O 0.2780(15) 0.000000 -0.1283(17) 0.055(7) Uani 0.25 2 d S TU P . .

loop_
_atom_site_aniso_label
_atom_site_aniso_U_11
_atom_site_aniso_U_22
_atom_site_aniso_U_33
_atom_site_aniso_U_23
_atom_site_aniso_U_13
_atom_site_aniso_U_12
Eu1 0.0232(6) 0.0439(6) 0.0439(6) 0.000 0.000 0.000
O1 0.033(3) 0.033(3) 0.033(3) -0.010(3) -0.010(3) 0.010(3)
O2 0.079(8) 0.105(9) 0.044(6) 0.000 0.026(5) 0.000
C1 0.071(10) 0.088(18) 0.071(10) 0.000 0.003(13) 0.000
C2 0.100(6) 0.120(12) 0.100(6) 0.000 -0.006(7) 0.000
C3 0.097(6) 0.129(10) 0.082(7) 0.000 0.007(6) 0.000
O3 0.024(10) 0.066(17) 0.076(7) 0.000 0.029(6) 0.000

loop_
_atom_type_symbol
_atom_type_description
_atom_type_scat_dispersion_real
_atom_type_scat_dispersion_imag
_atom_type_scat_source
C C 0.0033 0.0016 'International Tables Vol C Tables 4.2.6.8 and 6.1.1.4'
Eu Eu -0.1578 3.6682 'International Tables Vol C Tables 4.2.6.8 and 6.1.1.4'
O O 0.0106 0.0060 'International Tables Vol C Tables 4.2.6.8 and 6.1.1.4'

loop_
_geom_angle_atom_site_label_1
_geom_angle_atom_site_label_2
_geom_angle_atom_site_label_3
_geom_angle
_geom_angle_site_symmetry_1
_geom_angle_site_symmetry_3
_geom_angle_publ_flag
Eu1 Eu1 Eu1 60.0 98 8 ?
Eu1 Eu1 Eu1 60.0 8 2 ?
Eu1 Eu1 Eu1 90.0 98 2 ?
Eu1 Eu1 Eu1 60.0 98 104 ?
Eu1 Eu1 Eu1 60.0 2 104 ?
Eu1 Eu1 Eu1 90.0 8 104 ?
O1 Eu1 Eu1 86.5(3) 99 8 ?
O1 Eu1 Eu1 86.5(3) . 104 ?
O1 Eu1 Eu1 33.39(13) 4 8 ?
O1 Eu1 Eu1 86.5(3) . 98 ?
O1 Eu1 Eu1 33.39(13) 99 104 ?
O1 Eu1 Eu1 33.39(13) . 2 ?
O1 Eu1 Eu1 33.39(13) . 8 ?
O1 Eu1 Eu1 33.39(13) 4 98 ?
O1 Eu1 Eu1 86.5(3) 4 104 ?
O1 Eu1 Eu1 86.5(3) 99 98 ?
O1 Eu1 Eu1 33.39(13) 98 104 ?
O1 Eu1 Eu1 86.5(3) 98 2 ?
O1 Eu1 Eu1 33.39(13) 98 98 ?
O1 Eu1 Eu1 86.5(3) 4 2 ?
O1 Eu1 Eu1 33.39(13) 99 2 ?
O1 Eu1 Eu1 86.5(3) 98 8 ?
O1 Eu1 O1 66.3(3) . 4 ?
O1 Eu1 O1 66.3(3) 4 98 ?
O1 Eu1 O1 101.3(6) . 98 ?
O1 Eu1 O1 66.3(3) . 99 ?
O1 Eu1 O1 101.3(6) 4 99 ?
O1 Eu1 O1 66.3(3) 99 98 ?
O1 Eu1 O2 76.6(3) 4 . ?
O1 Eu1 O2 139.64(16) 4 99 ?
O1 Eu1 O2 139.64(16) 98 5 ?
O1 Eu1 O2 139.64(16) 99 . ?
O1 Eu1 O2 76.6(3) 99 99 ?
O1 Eu1 O2 76.6(3) 98 99 ?
O1 Eu1 O2 139.64(16) . 99 ?
O1 Eu1 O2 139.64(16) . 7 ?
O1 Eu1 O2 76.6(3) . . ?
O1 Eu1 O2 139.64(16) 99 7 ?
O1 Eu1 O2 139.64(16) 98 . ?
O1 Eu1 O2 76.6(3) 99 5 ?
O1 Eu1 O2 76.6(3) 4 7 ?
O1 Eu1 O2 76.6(3) . 5 ?
O1 Eu1 O2 76.6(3) 98 7 ?
O1 Eu1 O2 139.64(16) 4 5 ?
O2 Eu1 Eu1 107.21(19) 5 8 ?
O2 Eu1 Eu1 159.7(3) 5 98 ?
O2 Eu1 Eu1 107.21(19) 7 104 ?
O2 Eu1 Eu1 69.7(3) 5 2 ?
O2 Eu1 Eu1 107.21(19) 5 104 ?
O2 Eu1 Eu1 159.7(3) 99 8 ?
O2 Eu1 Eu1 69.7(3) 7 98 ?
O2 Eu1 Eu1 159.7(3) 7 2 ?
O2 Eu1 Eu1 107.21(19) 99 98 ?
O2 Eu1 Eu1 107.21(19) . 2 ?
O2 Eu1 Eu1 69.7(3) 99 104 ?
O2 Eu1 Eu1 107.21(19) 7 8 ?
O2 Eu1 Eu1 159.7(3) . 104 ?
O2 Eu1 Eu1 69.7(3) . 8 ?
O2 Eu1 Eu1 107.21(19) . 98 ?
O2 Eu1 Eu1 107.21(19) 99 2 ?
O2 Eu1 O2 79.9(2) 5 99 ?
O2 Eu1 O2 130.5(6) 99 . ?
O2 Eu1 O2 130.5(6) 5 7 ?
O2 Eu1 O2 79.9(2) 7 . ?
O2 Eu1 O2 79.9(2) 5 . ?
O2 Eu1 O2 79.9(2) 99 7 ?
Eu1 O1 Eu1 113.2(3) . 2 ?
Eu1 O1 Eu1 113.2(3) . 8 ?
Eu1 O1 Eu1 113.2(3) 8 2 ?
C1 O2 Eu1 136.2(13) . . ?
O2 C1 O2 128(2) . 119 ?
O2 C1 C2 115.9(11) 119 . ?
O2 C1 C2 115.9(11) . . ?
C3 C2 C1 119.4(15) 119 . ?
C3 C2 C1 119.4(15) . . ?
C3 C2 C3 121(3) . 119 ?
C2 C3 C3 119.4(15) . 71_554 ?
O3 C3 C2 118(2) . . ?
O3 C3 C3 122.8(16) . 71_554 ?

loop_
_geom_bond_atom_site_label_1
_geom_bond_atom_site_label_2
_geom_bond_distance
_geom_bond_site_symmetry_2
_geom_bond_publ_flag
Eu1 Eu1 3.9328(15) 98 ?
Eu1 Eu1 3.9328(15) 104 ?
Eu1 Eu1 3.9328(15) 8 ?
Eu1 Eu1 3.9328(15) 2 ?
Eu1 O1 2.355(4) 4 ?
Eu1 O1 2.355(4) . ?
Eu1 O1 2.355(4) 99 ?
Eu1 O1 2.355(4) 98 ?
Eu1 O2 2.380(9) 7 ?
Eu1 O2 2.380(9) 5 ?
Eu1 O2 2.380(9) . ?
Eu1 O2 2.380(9) 99 ?
O2 C1 1.270(15) . ?
C1 C2 1.46(4) . ?
C2 C3 1.38(2) . ?
C2 C3 1.38(2) 119 ?
C3 C3 1.46(4) 71_554 ?
C3 O3 1.29(4) . ?

loop_
_geom_torsion_atom_site_label_1
_geom_torsion_atom_site_label_2
_geom_torsion_atom_site_label_3
_geom_torsion_atom_site_label_4
_geom_torsion
_geom_torsion_site_symmetry_1
_geom_torsion_site_symmetry_2
_geom_torsion_site_symmetry_3
_geom_torsion_site_symmetry_4
_geom_torsion_publ_flag
Eu1 O2 C1 O2 0.000(1) . . . 119 ?
Eu1 O2 C1 C2 180.0 . . . . ?
O2 C1 C2 C3 0.000(1) 119 . . 119 ?
O2 C1 C2 C3 180.000(1) 119 . . . ?
O2 C1 C2 C3 0.000(1) . . . . ?
O2 C1 C2 C3 180.000(1) . . . 119 ?
C1 C2 C3 C3 180.000(1) . . . 71_554 ?
C1 C2 C3 O3 0.000(1) . . . . ?
C3 C2 C3 C3 0.000(0) 119 . . 71_554 ?
C3 C2 C3 O3 180.000(1) 119 . . . ?

loop_
_smtbx_masks_void_nr
_smtbx_masks_void_average_x
_smtbx_masks_void_average_y
_smtbx_masks_void_average_z
_smtbx_masks_void_volume
_smtbx_masks_void_count_electrons
_smtbx_masks_void_content
1 -0.477 -0.006 -0.111 5024.8 1576.7 ?
